data_2231966
loop_
_publ_author_name
'Liu, Feng-Shou'
'Huang, Ying-Tang'
'Shen, Dong-Sheng'
'Yao, Hua-Gang'

_publ_section_title
;
 Dichlorido[1-(2,6-dimethylphenylimino)-1,2-diphenylpropan-2-ol-\k^2^<i>N</i>,<i>O</i>]palladium(II)
 methanol monosolvate
;
_journal_coeditor_code KP2349
_journal_issue 10
_journal_name_full 'Acta Crystallographica Section E'
_journal_page_first m1435
_journal_paper_doi 10.1107/S1600536811037986
_journal_volume 67
_journal_year 2011
_chemical_formula_iupac '[Pd Cl2 (C23 H23 N O)], C H4 O'
_chemical_formula_moiety 'C23 H23 Cl2 N O Pd, C H4 O'
_chemical_formula_sum 'C24 H27 Cl2 N O2 Pd'
_chemical_formula_weight 538.79
_chemical_name_systematic
;
Dichlorido[1-(2,6-dimethylphenylimino)-1,2-diphenylpropan-2-ol-
\k^2^<i>N</i>,<i>O</i>]palladium(II) methanol monosolvate
;
_space_group_IT_number 14
_symmetry_cell_setting monoclinic
_symmetry_space_group_name_Hall '-P 2ybc'
_symmetry_space_group_name_H-M 'P 1 21/c 1'
_atom_sites_solution_hydrogens geom
_atom_sites_solution_primary direct
_atom_sites_solution_secondary difmap
_audit_creation_method SHELXL-97
_cell_angle_alpha 90.00
_cell_angle_beta 129.232(13)
_cell_angle_gamma 90.00
_cell_formula_units_Z 4
_cell_length_a 10.943(3)
_cell_length_b 19.770(6)
_cell_length_c 14.230(3)
_cell_measurement_reflns_used 4166
_cell_measurement_temperature 296(2)
_cell_measurement_theta_max 25.46
_cell_measurement_theta_min 2.32
_cell_volume 2384.6(12)
_computing_cell_refinement 'SAINT-Plus (Bruker, 2001)'
_computing_data_collection 'APEX2 (Bruker, 2001)'
_computing_data_reduction 'SAINT-Plus (Bruker, 2001)'
_computing_molecular_graphics 'SHELXTL (Sheldrick, 2008)'
_computing_publication_material 'SHELXTL (Sheldrick, 2008)'
_computing_structure_refinement 'SHELXL97 (Sheldrick, 2008)'
_computing_structure_solution 'SHELXS97 (Sheldrick, 2008)'
_diffrn_ambient_temperature 296(2)
_diffrn_measured_fraction_theta_full 0.996
_diffrn_measured_fraction_theta_max 0.996
_diffrn_measurement_device_type 'Bruker SMART APEXII CCD'
_diffrn_measurement_method '\f and \w'
_diffrn_radiation_monochromator graphite
_diffrn_radiation_source 'fine-focus sealed tube'
_diffrn_radiation_type MoK\a
_diffrn_radiation_wavelength 0.71073
_diffrn_reflns_av_R_equivalents 0.0359
_diffrn_reflns_av_sigmaI/netI 0.0225
_diffrn_reflns_limit_h_max 11
_diffrn_reflns_limit_h_min -13
_diffrn_reflns_limit_k_max 18
_diffrn_reflns_limit_k_min -23
_diffrn_reflns_limit_l_max 16
_diffrn_reflns_limit_l_min -16
_diffrn_reflns_number 35358
_diffrn_reflns_theta_full 25.00
_diffrn_reflns_theta_max 25.00
_diffrn_reflns_theta_min 2.06
_diffrn_standards_decay_% 0
_diffrn_standards_interval_count 0
_diffrn_standards_interval_time 0
_diffrn_standards_number 0
_exptl_absorpt_coefficient_mu 1.022
_exptl_absorpt_correction_T_max 0.901
_exptl_absorpt_correction_T_min 0.779
_exptl_absorpt_correction_type multi-scan
_exptl_absorpt_process_details '(SADABS; Sheldrick, 2001)'
_exptl_crystal_colour yellow
_exptl_crystal_density_diffrn 1.501
_exptl_crystal_density_method 'not measured'
_exptl_crystal_description Block
_exptl_crystal_F_000 1096
_exptl_crystal_size_max 0.25
_exptl_crystal_size_mid 0.20
_exptl_crystal_size_min 0.10
_refine_diff_density_max 0.498
_refine_diff_density_min -0.420
_refine_ls_extinction_method none
_refine_ls_goodness_of_fit_ref 1.005
_refine_ls_hydrogen_treatment mixed
_refine_ls_matrix_type full
_refine_ls_number_parameters 280
_refine_ls_number_reflns 4166
_refine_ls_number_restraints 0
_refine_ls_restrained_S_all 1.005
_refine_ls_R_factor_all 0.0577
_refine_ls_R_factor_gt 0.0424
_refine_ls_shift/su_max 0.001
_refine_ls_shift/su_mean 0.000
_refine_ls_structure_factor_coef Fsqd
_refine_ls_weighting_details 'calc w=1/[\s^2^(Fo^2^)+(0.0000P)^2^+10.0286P] where P=(Fo^2^+2Fc^2^)/3'
_refine_ls_weighting_scheme calc
_refine_ls_wR_factor_gt 0.0755
_refine_ls_wR_factor_ref 0.0822
_reflns_number_gt 3418
_reflns_number_total 4166
_reflns_threshold_expression I>2\s(I)
_cod_data_source_file kp2349.cif
_cod_data_source_block I
_cod_original_cell_volume 2384.6(11)
_cod_original_sg_symbol_H-M 'P 21/c'
_cod_database_code 2231966
_cod_database_fobs_code 2231966

loop_
_symmetry_equiv_pos_as_xyz
'x, y, z'
'-x, y+1/2, -z+1/2'
'-x, -y, -z'
'x, -y-1/2, z-1/2'

loop_
_atom_site_type_symbol
_atom_site_label
_atom_site_fract_x
_atom_site_fract_y
_atom_site_fract_z
_atom_site_U_iso_or_equiv
_atom_site_adp_type
_atom_site_calc_flag
_atom_site_refinement_flags
_atom_site_occupancy
_atom_site_symmetry_multiplicity
Pd Pd1 0.81208(4) 0.748377(17) 0.18909(3) 0.03477(10) Uani d . 1 1
C C1 0.9955(7) 0.5030(3) 0.2701(5) 0.0589(14) Uani d . 1 1
H H1 1.0476 0.4900 0.3501 0.071 Uiso calc R 1 1
C C2 0.9958(8) 0.4603(3) 0.1929(7) 0.0767(19) Uani d . 1 1
H H2 1.0495 0.4193 0.2218 0.092 Uiso calc R 1 1
C C3 0.9173(8) 0.4781(3) 0.0743(7) 0.0777(19) Uani d . 1 1
H H3 0.9160 0.4489 0.0224 0.093 Uiso calc R 1 1
C C4 0.8410(7) 0.5390(3) 0.0322(6) 0.0703(16) Uani d . 1 1
H H4 0.7896 0.5515 -0.0478 0.084 Uiso calc R 1 1
C C5 0.8402(6) 0.5813(3) 0.1079(5) 0.0567(13) Uani d . 1 1
H H5 0.7862 0.6222 0.0778 0.068 Uiso calc R 1 1
C C6 0.9187(5) 0.5646(2) 0.2297(4) 0.0424(11) Uani d . 1 1
C C7 0.9203(5) 0.6152(2) 0.3113(4) 0.0402(10) Uani d . 1 1
C C8 1.0248(5) 0.5949(3) 0.4447(4) 0.0539(13) Uani d . 1 1
H H8A 1.1329 0.5932 0.4771 0.081 Uiso calc R 1 1
H H8B 0.9934 0.5512 0.4520 0.081 Uiso calc R 1 1
H H8C 1.0140 0.6275 0.4890 0.081 Uiso calc R 1 1
C C9 0.6657(6) 0.5821(2) 0.3767(4) 0.0463(11) Uani d . 1 1
H H9 0.6972 0.6224 0.4199 0.056 Uiso calc R 1 1
C C10 0.6062(6) 0.5303(3) 0.4025(5) 0.0566(13) Uani d . 1 1
H H10 0.5981 0.5360 0.4632 0.068 Uiso calc R 1 1
C C11 0.5590(6) 0.4705(3) 0.3393(5) 0.0589(14) Uani d . 1 1
H H11 0.5186 0.4359 0.3567 0.071 Uiso calc R 1 1
C C12 0.5720(6) 0.4623(3) 0.2502(5) 0.0584(14) Uani d . 1 1
H H12 0.5397 0.4219 0.2069 0.070 Uiso calc R 1 1
C C13 0.6327(6) 0.5134(2) 0.2244(5) 0.0496(12) Uani d . 1 1
H H13 0.6428 0.5071 0.1648 0.060 Uiso calc R 1 1
C C14 0.6786(5) 0.5741(2) 0.2870(4) 0.0350(10) Uani d . 1 1
C C15 0.7533(5) 0.6285(2) 0.2647(4) 0.0347(9) Uani d . 1 1
C C16 0.3992(5) 0.6785(2) 0.0569(4) 0.0368(10) Uani d . 1 1
C C17 0.2518(5) 0.6979(2) 0.0172(4) 0.0478(12) Uani d . 1 1
H H17 0.1621 0.6829 -0.0577 0.057 Uiso calc R 1 1
C C18 0.2358(6) 0.7390(3) 0.0864(5) 0.0562(13) Uani d . 1 1
H H18 0.1356 0.7506 0.0589 0.067 Uiso calc R 1 1
C C19 0.3665(6) 0.7630(2) 0.1960(5) 0.0530(13) Uani d . 1 1
H H19 0.3540 0.7911 0.2419 0.064 Uiso calc R 1 1
C C20 0.5179(5) 0.7460(2) 0.2396(4) 0.0417(10) Uani d . 1 1
C C21 0.5297(5) 0.7016(2) 0.1693(4) 0.0320(9) Uani d . 1 1
C C22 0.4129(6) 0.6358(3) -0.0233(4) 0.0538(13) Uani d . 1 1
H H22A 0.4888 0.6555 -0.0282 0.081 Uiso calc R 1 1
H H22B 0.3122 0.6334 -0.1030 0.081 Uiso calc R 1 1
H H22C 0.4463 0.5910 0.0100 0.081 Uiso calc R 1 1
C C23 0.6612(6) 0.7760(3) 0.3556(4) 0.0566(14) Uani d . 1 1
H H23A 0.7335 0.7405 0.4070 0.085 Uiso calc R 1 1
H H23B 0.6300 0.7997 0.3963 0.085 Uiso calc R 1 1
H H23C 0.7115 0.8069 0.3375 0.085 Uiso calc R 1 1
C C24 0.2604(8) 0.6212(4) 0.2878(7) 0.100(2) Uani d . 1 1
H H24A 0.3466 0.6387 0.2935 0.150 Uiso calc R 1 1
H H24B 0.1649 0.6240 0.2053 0.150 Uiso calc R 1 1
H H24C 0.2809 0.5748 0.3136 0.150 Uiso calc R 1 1
Cl Cl1 0.61727(15) 0.82479(7) 0.07282(12) 0.0586(3) Uani d . 1 1
Cl Cl2 0.97468(14) 0.80417(7) 0.16612(11) 0.0527(3) Uani d . 1 1
N N1 0.6871(4) 0.68523(17) 0.2129(3) 0.0337(8) Uani d . 1 1
O O1 0.9775(4) 0.67959(17) 0.3055(3) 0.0463(8) Uani d . 1 1
O O2 0.2444(5) 0.6582(3) 0.3605(5) 0.1014(17) Uani d . 1 1
H H2A 0.3289 0.6759 0.4148 0.152 Uiso calc R 1 1
H H7 1.049(8) 0.676(3) 0.310(6) 0.09(3) Uiso d . 1 1

loop_
_atom_site_aniso_label
_atom_site_aniso_U_11
_atom_site_aniso_U_22
_atom_site_aniso_U_33
_atom_site_aniso_U_12
_atom_site_aniso_U_13
_atom_site_aniso_U_23
Pd1 0.03196(17) 0.03511(18) 0.03475(17) 0.00029(15) 0.01993(14) 0.00178(15)
C1 0.071(4) 0.041(3) 0.079(4) 0.006(3) 0.054(3) 0.009(3)
C2 0.103(5) 0.036(3) 0.124(6) 0.008(3) 0.088(5) 0.002(3)
C3 0.098(5) 0.062(4) 0.108(6) -0.020(4) 0.082(5) -0.030(4)
C4 0.072(4) 0.085(5) 0.064(4) 0.000(3) 0.048(3) -0.014(3)
C5 0.050(3) 0.061(3) 0.062(3) 0.010(3) 0.036(3) 0.001(3)
C6 0.033(2) 0.038(2) 0.055(3) 0.0008(19) 0.026(2) 0.003(2)
C7 0.034(2) 0.035(2) 0.046(3) 0.0024(19) 0.023(2) 0.003(2)
C8 0.040(3) 0.060(3) 0.042(3) 0.011(2) 0.016(2) 0.010(2)
C9 0.054(3) 0.039(3) 0.051(3) 0.002(2) 0.035(3) 0.001(2)
C10 0.067(3) 0.058(3) 0.065(3) 0.006(3) 0.051(3) 0.011(3)
C11 0.058(3) 0.045(3) 0.077(4) 0.000(3) 0.044(3) 0.013(3)
C12 0.058(3) 0.040(3) 0.074(4) -0.011(2) 0.041(3) -0.009(3)
C13 0.051(3) 0.043(3) 0.054(3) -0.004(2) 0.034(3) -0.005(2)
C14 0.031(2) 0.032(2) 0.040(2) 0.0052(18) 0.022(2) 0.0047(18)
C15 0.036(2) 0.036(2) 0.030(2) 0.0024(19) 0.0199(19) -0.0007(18)
C16 0.035(2) 0.040(2) 0.033(2) 0.0008(19) 0.020(2) 0.0044(19)
C17 0.035(2) 0.053(3) 0.046(3) 0.001(2) 0.021(2) 0.000(2)
C18 0.039(3) 0.059(3) 0.069(3) 0.013(2) 0.034(3) 0.009(3)
C19 0.060(3) 0.050(3) 0.067(3) 0.012(2) 0.049(3) 0.001(3)
C20 0.048(3) 0.039(2) 0.039(2) 0.002(2) 0.028(2) 0.003(2)
C21 0.034(2) 0.031(2) 0.034(2) 0.0033(17) 0.023(2) 0.0036(18)
C22 0.050(3) 0.067(3) 0.042(3) -0.004(3) 0.028(3) -0.009(2)
C23 0.073(4) 0.050(3) 0.050(3) 0.003(3) 0.040(3) -0.009(2)
C24 0.071(5) 0.107(6) 0.135(7) -0.018(4) 0.071(5) -0.005(5)
Cl1 0.0481(7) 0.0585(8) 0.0675(8) 0.0156(6) 0.0358(7) 0.0293(7)
Cl2 0.0471(7) 0.0593(8) 0.0554(7) -0.0096(6) 0.0341(6) 0.0001(6)
N1 0.0306(18) 0.037(2) 0.0303(18) 0.0008(15) 0.0176(16) -0.0013(15)
O1 0.0330(18) 0.0400(19) 0.057(2) 0.0015(14) 0.0243(17) 0.0060(15)
O2 0.041(2) 0.118(4) 0.123(4) -0.004(2) 0.041(3) -0.033(3)

loop_
_atom_type_symbol
_atom_type_description
_atom_type_scat_dispersion_real
_atom_type_scat_dispersion_imag
_atom_type_scat_source
C C 0.0033 0.0016 'International Tables Vol C Tables 4.2.6.8 and 6.1.1.4'
H H 0.0000 0.0000 'International Tables Vol C Tables 4.2.6.8 and 6.1.1.4'
Cl Cl 0.1484 0.1585 'International Tables Vol C Tables 4.2.6.8 and 6.1.1.4'
N N 0.0061 0.0033 'International Tables Vol C Tables 4.2.6.8 and 6.1.1.4'
O O 0.0106 0.0060 'International Tables Vol C Tables 4.2.6.8 and 6.1.1.4'
Pd Pd -0.9988 1.0072 'International Tables Vol C Tables 4.2.6.8 and 6.1.1.4'

loop_
_geom_angle_atom_site_label_1
_geom_angle_atom_site_label_2
_geom_angle_atom_site_label_3
_geom_angle
O1 Pd1 N1 78.37(14)
O1 Pd1 Cl1 172.93(11)
N1 Pd1 Cl1 96.32(10)
O1 Pd1 Cl2 93.85(11)
N1 Pd1 Cl2 170.77(10)
Cl1 Pd1 Cl2 91.83(5)
C6 C1 C2 120.8(5)
C6 C1 H1 119.6
C2 C1 H1 119.6
C3 C2 C1 120.4(6)
C3 C2 H2 119.8
C1 C2 H2 119.8
C4 C3 C2 119.9(6)
C4 C3 H3 120.0
C2 C3 H3 120.0
C3 C4 C5 120.0(6)
C3 C4 H4 120.0
C5 C4 H4 120.0
C4 C5 C6 121.7(5)
C4 C5 H5 119.2
C6 C5 H5 119.2
C1 C6 C5 117.2(5)
C1 C6 C7 123.4(4)
C5 C6 C7 119.4(4)
O1 C7 C15 105.6(3)
O1 C7 C6 109.3(4)
C15 C7 C6 110.4(4)
O1 C7 C8 107.0(4)
C15 C7 C8 109.7(4)
C6 C7 C8 114.4(4)
C7 C8 H8A 109.5
C7 C8 H8B 109.5
H8A C8 H8B 109.5
C7 C8 H8C 109.5
H8A C8 H8C 109.5
H8B C8 H8C 109.5
C14 C9 C10 120.2(5)
C14 C9 H9 119.9
C10 C9 H9 119.9
C11 C10 C9 120.6(5)
C11 C10 H10 119.7
C9 C10 H10 119.7
C12 C11 C10 119.5(5)
C12 C11 H11 120.3
C10 C11 H11 120.3
C11 C12 C13 120.5(5)
C11 C12 H12 119.8
C13 C12 H12 119.8
C12 C13 C14 120.2(5)
C12 C13 H13 119.9
C14 C13 H13 119.9
C9 C14 C13 119.0(4)
C9 C14 C15 120.1(4)
C13 C14 C15 120.7(4)
N1 C15 C14 124.2(4)
N1 C15 C7 119.1(4)
C14 C15 C7 116.7(4)
C17 C16 C21 117.6(4)
C17 C16 C22 119.8(4)
C21 C16 C22 122.6(4)
C18 C17 C16 121.2(4)
C18 C17 H17 119.4
C16 C17 H17 119.4
C17 C18 C19 120.5(4)
C17 C18 H18 119.8
C19 C18 H18 119.8
C18 C19 C20 120.8(4)
C18 C19 H19 119.6
C20 C19 H19 119.6
C19 C20 C21 117.1(4)
C19 C20 C23 120.8(4)
C21 C20 C23 122.0(4)
C16 C21 C20 122.7(4)
C16 C21 N1 119.8(4)
C20 C21 N1 117.2(4)
C16 C22 H22A 109.5
C16 C22 H22B 109.5
H22A C22 H22B 109.5
C16 C22 H22C 109.5
H22A C22 H22C 109.5
H22B C22 H22C 109.5
C20 C23 H23A 109.5
C20 C23 H23B 109.5
H23A C23 H23B 109.5
C20 C23 H23C 109.5
H23A C23 H23C 109.5
H23B C23 H23C 109.5
O2 C24 H24A 109.5
O2 C24 H24B 109.5
H24A C24 H24B 109.5
O2 C24 H24C 109.5
H24A C24 H24C 109.5
H24B C24 H24C 109.5
C15 N1 C21 121.8(4)
C15 N1 Pd1 115.9(3)
C21 N1 Pd1 122.3(3)
C7 O1 Pd1 116.4(3)
C7 O1 H7 112(5)
Pd1 O1 H7 119(5)
C24 O2 H2A 109.5

loop_
_geom_bond_atom_site_label_1
_geom_bond_atom_site_label_2
_geom_bond_distance
_geom_bond_publ_flag
Pd1 O1 2.019(3) y
Pd1 N1 2.032(3) y
Pd1 Cl1 2.2588(13) y
Pd1 Cl2 2.2859(13) y
C1 C6 1.382(6) ?
C1 C2 1.388(8) ?
C1 H1 0.9300 ?
C2 C3 1.370(9) ?
C2 H2 0.9300 ?
C3 C4 1.368(8) ?
C3 H3 0.9300 ?
C4 C5 1.369(7) ?
C4 H4 0.9300 ?
C5 C6 1.402(7) ?
C5 H5 0.9300 ?
C6 C7 1.524(6) ?
C7 O1 1.444(5) ?
C7 C15 1.521(6) ?
C7 C8 1.525(6) ?
C8 H8A 0.9600 ?
C8 H8B 0.9600 ?
C8 H8C 0.9600 ?
C9 C14 1.380(6) ?
C9 C10 1.382(6) ?
C9 H9 0.9300 ?
C10 C11 1.372(7) ?
C10 H10 0.9300 ?
C11 C12 1.371(7) ?
C11 H11 0.9300 ?
C12 C13 1.381(7) ?
C12 H12 0.9300 ?
C13 C14 1.386(6) ?
C13 H13 0.9300 ?
C14 C15 1.500(6) ?
C15 N1 1.285(5) ?
C16 C17 1.385(6) ?
C16 C21 1.386(6) ?
C16 C22 1.501(6) ?
C17 C18 1.370(7) ?
C17 H17 0.9300 ?
C18 C19 1.373(7) ?
C18 H18 0.9300 ?
C19 C20 1.395(6) ?
C19 H19 0.9300 ?
C20 C21 1.395(6) ?
C20 C23 1.504(6) ?
C21 N1 1.451(5) ?
C22 H22A 0.9600 ?
C22 H22B 0.9600 ?
C22 H22C 0.9600 ?
C23 H23A 0.9600 ?
C23 H23B 0.9600 ?
C23 H23C 0.9600 ?
C24 O2 1.366(8) ?
C24 H24A 0.9600 ?
C24 H24B 0.9600 ?
C24 H24C 0.9600 ?
O1 H7 0.76(6) ?
O2 H2A 0.8200 ?

loop_
_geom_hbond_atom_site_label_D
_geom_hbond_atom_site_label_H
_geom_hbond_atom_site_label_A
_geom_hbond_site_symmetry_A
_geom_hbond_distance_DH
_geom_hbond_distance_HA
_geom_hbond_distance_DA
_geom_hbond_angle_DHA
O1 H7 O2 1_655 0.76(6) 1.80(6) 2.535(5) 164(7)
